data_2242223
loop_
_publ_author_name
'Drebushchak, T. N.'
'Kryukov, Yu.A.'
'Rogova, A. I.'
'Boldyreva, E. V.'

_publ_section_title
;
 Crystal structure of 4-benzylcarbamoyl-1-methylpyridin-1-ium iodide: an
 efficient multimodal antiviral drug
;
_journal_coeditor_code RK2435
_journal_issue 7
_journal_name_full 'Acta Crystallographica Section E'
_journal_page_first 967
_journal_page_last 970
_journal_paper_doi 10.1107/S2056989017008155
_journal_volume 73
_journal_year 2017
_chemical_formula_iupac 'C14 H15 N2 O +, I -'
_chemical_formula_moiety 'C14 H15 N2 O +, I -'
_chemical_formula_sum 'C14 H15 I N2 O'
_chemical_formula_weight 354.18
_chemical_melting_point 464(2)
_chemical_name_systematic
;
4-Benzylcarbamoyl-1-methylpyridin-1-ium iodide
;
_space_group_crystal_system orthorhombic
_space_group_IT_number 19
_space_group_name_Hall 'P 2ac 2ab'
_space_group_name_H-M_alt 'P 21 21 21'
_symmetry_space_group_name_Hall 'P 2ac 2ab'
_symmetry_space_group_name_H-M 'P 21 21 21'
_atom_sites_solution_hydrogens mixed
_atom_sites_solution_primary direct
_atom_sites_solution_secondary difmap
_audit_creation_method SHELXL--2014/16
_cell_angle_alpha 90
_cell_angle_beta 90
_cell_angle_gamma 90
_cell_formula_units_Z 4
_cell_length_a 9.2867(2)
_cell_length_b 10.8741(2)
_cell_length_c 14.3038(3)
_cell_measurement_reflns_used 9574
_cell_measurement_temperature 295(2)
_cell_measurement_theta_max 26.2830
_cell_measurement_theta_min 2.3460
_cell_volume 1444.46(5)
_computing_cell_refinement
;
<i>CrysAlis PRO</i> (Rigaku OD, 2015)
;
_computing_data_collection
;
<i>CrysAlis PRO</i> (Rigaku OD, 2015)
;
_computing_data_reduction
;
<i>CrysAlis PRO</i> (Rigaku OD, 2015)
;
_computing_molecular_graphics
;
<i>Mercury</i> (Macrae <i>et al.</i>, 2006)
;
_computing_publication_material
;
<i>WinGX</i> (Farrugia, 2012) and <i>publCIF</i> (Westrip, 2010)
;
_computing_structure_refinement
;
<i>SHELXL2014</i> (Sheldrick, 2015)
;
_computing_structure_solution
;
<i>SHELXS97</i> (Sheldrick, 2008)
;
_diffrn_ambient_temperature 295(2)
_diffrn_detector_area_resol_mean 10.3457
_diffrn_measured_fraction_theta_full 1.000
_diffrn_measured_fraction_theta_max 0.966
_diffrn_measurement_device 'four-circle diffractometer'
_diffrn_measurement_device_type 'Rigaku OD Xcalibur, Ruby, Gemini ultra'
_diffrn_measurement_method '\w scans'
_diffrn_radiation_monochromator graphite
_diffrn_radiation_type 'Mo K\a'
_diffrn_radiation_wavelength 0.71073
_diffrn_reflns_av_R_equivalents 0.0325
_diffrn_reflns_limit_h_max 12
_diffrn_reflns_limit_h_min -12
_diffrn_reflns_limit_k_max 13
_diffrn_reflns_limit_k_min -14
_diffrn_reflns_limit_l_max 18
_diffrn_reflns_limit_l_min -18
_diffrn_reflns_number 18978
_diffrn_reflns_theta_full 25.242
_diffrn_reflns_theta_max 28.245
_diffrn_reflns_theta_min 2.353
_exptl_absorpt_coefficient_mu 2.208
_exptl_absorpt_correction_T_max 1.00000
_exptl_absorpt_correction_T_min 0.90982
_exptl_absorpt_correction_type multi-scan
_exptl_absorpt_process_details
;
(<i>CrysAlis PRO</i>; Rigaku OD, 2015)
;
_exptl_crystal_colour yellow
_exptl_crystal_density_diffrn 1.629
_exptl_crystal_description block
_exptl_crystal_F_000 696
_exptl_crystal_size_max 0.250
_exptl_crystal_size_mid 0.170
_exptl_crystal_size_min 0.070
_refine_diff_density_max 0.526
_refine_diff_density_min -0.347
_refine_ls_abs_structure_details
;
Flack <i>x</i> determined using 1207 quotients
[(<i>I</i>^+^)-(<i>I</i>^-^)]/[(<i>I</i>^+^)+(<i>I</i>^-^)]
(Parsons <i>et al.</i>, 2013)
;
_refine_ls_abs_structure_Flack -0.033(11)
_refine_ls_extinction_method none
_refine_ls_goodness_of_fit_ref 1.077
_refine_ls_hydrogen_treatment mixed
_refine_ls_matrix_type full
_refine_ls_number_parameters 168
_refine_ls_number_reflns 3388
_refine_ls_number_restraints 0
_refine_ls_restrained_S_all 1.077
_refine_ls_R_factor_all 0.0288
_refine_ls_R_factor_gt 0.0237
_refine_ls_shift/su_max 0.000
_refine_ls_shift/su_mean 0.000
_refine_ls_structure_factor_coef Fsqd
_refine_ls_weighting_details 'w=1/[\s^2^(Fo^2^)+(0.0267P)^2^+0.0479P] where P=(Fo^2^+2Fc^2^)/3'
_refine_ls_weighting_scheme calc
_refine_ls_wR_factor_gt 0.0512
_refine_ls_wR_factor_ref 0.0534
_reflns_number_gt 3115
_reflns_number_total 3388
_reflns_threshold_expression 'I > 2\s(I)'
_cod_data_source_file rk2435sup1.cif
_cod_data_source_block I
_cod_database_code 2242223
_cod_database_fobs_code 2242223
_shelx_space_group_comment
;
 The symmetry employed for this shelxl refinement is uniquely defined
 by the following loop, which should always be used as a source of
 symmetry information in preference to the above space-group names.
 They are only intended as comments.
;
_shelx_estimated_absorpt_t_min 0.608
_shelx_estimated_absorpt_t_max 0.861
_shelxl_version_number 2014/6

loop_
_space_group_symop_operation_xyz
'x, y, z'
'-x+1/2, -y, z+1/2'
'-x, y+1/2, -z+1/2'
'x+1/2, -y+1/2, -z'

loop_
_atom_site_type_symbol
_atom_site_label
_atom_site_fract_x
_atom_site_fract_y
_atom_site_fract_z
_atom_site_U_iso_or_equiv
_atom_site_adp_type
_atom_site_calc_flag
_atom_site_occupancy
C C1 0.1886(4) 0.0803(3) 0.9728(2) 0.0423(8) Uani d 1
C C2 0.2939(4) 0.0665(4) 1.0407(3) 0.0475(9) Uani d 1
H H1 0.3631 0.0054 1.0338 0.057 Uiso calc 1
C C3 0.2982(5) 0.1404(4) 1.1172(3) 0.0583(11) Uani d 1
H H3 0.3702 0.1296 1.1617 0.070 Uiso calc 1
C C4 0.1975(6) 0.2307(5) 1.1293(3) 0.0739(13) Uani d 1
H H4 0.2012 0.2817 1.1814 0.089 Uiso calc 1
C C5 0.0909(6) 0.2452(5) 1.0639(4) 0.0805(16) Uani d 1
H H5 0.0210 0.3054 1.0723 0.097 Uiso calc 1
C C6 0.0869(5) 0.1713(4) 0.9858(3) 0.0654(12) Uani d 1
H H6 0.0149 0.1827 0.9414 0.078 Uiso calc 1
C C7 0.1838(5) -0.0028(4) 0.8892(3) 0.0555(10) Uani d 1
H H7A 0.2008 -0.0868 0.9093 0.067 Uiso calc 1
H H7B 0.0882 0.0006 0.8619 0.067 Uiso calc 1
C C8 0.4168(4) -0.0275(3) 0.8098(3) 0.0456(8) Uani d 1
C C9 0.5104(4) 0.0078(3) 0.7283(3) 0.0407(8) Uani d 1
C C10 0.4765(4) 0.0948(4) 0.6614(3) 0.0477(9) Uani d 1
H H10 0.3906 0.1385 0.6656 0.057 Uiso calc 1
C C11 0.5694(5) 0.1168(4) 0.5888(3) 0.0504(9) Uani d 1
H H11 0.5455 0.1751 0.5439 0.060 Uiso calc 1
C C12 0.7303(5) -0.0274(5) 0.6477(3) 0.0677(13) Uani d 1
H H12 0.8177 -0.0686 0.6432 0.081 Uiso calc 1
C C13 0.6423(5) -0.0514(5) 0.7198(3) 0.0627(12) Uani d 1
H H13 0.6700 -0.1084 0.7648 0.075 Uiso calc 1
C C14 0.7913(5) 0.0782(5) 0.5020(3) 0.0705(13) Uani d 1
H H14A 0.7477 0.1364 0.4602 0.106 Uiso calc 1
H H14B 0.8087 0.0025 0.4694 0.106 Uiso calc 1
H H14C 0.8810 0.1107 0.5246 0.106 Uiso calc 1
N N1 0.6942(4) 0.0555(3) 0.5815(2) 0.0494(8) Uani d 1
N N2 0.2902(3) 0.0295(3) 0.8172(2) 0.0475(7) Uani d 1
H H2 0.262(7) 0.085(6) 0.766(4) 0.12(2) Uiso d 1
O O1 0.4598(4) -0.1053(3) 0.86557(19) 0.0634(8) Uani d 1
I I1 0.06127(3) 0.22276(3) 0.68164(2) 0.05375(9) Uani d 1

loop_
_atom_site_aniso_label
_atom_site_aniso_U_11
_atom_site_aniso_U_22
_atom_site_aniso_U_33
_atom_site_aniso_U_12
_atom_site_aniso_U_13
_atom_site_aniso_U_23
C1 0.0396(19) 0.0438(18) 0.0435(18) -0.0051(15) 0.0082(17) 0.0088(16)
C2 0.0350(19) 0.057(2) 0.050(2) 0.0010(16) 0.0021(18) 0.0085(19)
C3 0.055(3) 0.075(3) 0.044(2) -0.014(2) 0.002(2) 0.003(2)
C4 0.103(4) 0.069(3) 0.050(2) -0.011(3) 0.018(3) -0.011(2)
C5 0.096(4) 0.069(3) 0.076(3) 0.033(3) 0.016(3) 0.000(2)
C6 0.059(3) 0.078(3) 0.059(3) 0.023(2) -0.002(2) 0.015(2)
C7 0.052(2) 0.063(3) 0.051(2) -0.015(2) 0.002(2) -0.0028(19)
C8 0.051(2) 0.0456(19) 0.0401(18) -0.0024(16) -0.011(2) -0.0033(16)
C9 0.0420(19) 0.042(2) 0.0382(19) -0.0002(15) -0.0065(16) -0.0043(15)
C10 0.048(2) 0.047(2) 0.048(2) 0.0084(16) -0.0015(17) -0.0013(16)
C11 0.054(2) 0.048(2) 0.049(2) 0.002(2) -0.004(2) 0.0057(16)
C12 0.046(3) 0.087(4) 0.070(3) 0.020(2) 0.002(2) 0.012(3)
C13 0.056(3) 0.076(3) 0.055(2) 0.021(2) -0.002(2) 0.018(2)
C14 0.058(3) 0.097(4) 0.057(3) -0.001(3) 0.010(2) 0.004(3)
N1 0.0408(17) 0.061(2) 0.0463(17) -0.0012(15) -0.0045(15) -0.0002(15)
N2 0.0472(18) 0.0553(19) 0.0400(16) 0.0010(14) 0.0006(18) -0.0012(17)
O1 0.068(2) 0.0664(18) 0.0562(15) 0.0077(17) -0.0044(16) 0.0181(15)
I1 0.05146(14) 0.05593(15) 0.05386(14) 0.01142(12) -0.00363(13) -0.00252(12)

loop_
_atom_type_symbol
_atom_type_description
_atom_type_scat_dispersion_real
_atom_type_scat_dispersion_imag
_atom_type_scat_source
C C 0.0033 0.0016 'International Tables Vol C Tables 4.2.6.8 and 6.1.1.4'
H H 0.0000 0.0000 'International Tables Vol C Tables 4.2.6.8 and 6.1.1.4'
N N 0.0061 0.0033 'International Tables Vol C Tables 4.2.6.8 and 6.1.1.4'
O O 0.0106 0.0060 'International Tables Vol C Tables 4.2.6.8 and 6.1.1.4'
I I -0.4742 1.8119 'International Tables Vol C Tables 4.2.6.8 and 6.1.1.4'

loop_
_geom_angle_atom_site_label_1
_geom_angle_atom_site_label_2
_geom_angle_atom_site_label_3
_geom_angle
C6 C1 C2 117.7(4)
C6 C1 C7 121.3(4)
C2 C1 C7 121.0(4)
C3 C2 C1 121.4(4)
C3 C2 H1 119.3
C1 C2 H1 119.3
C2 C3 C4 120.4(4)
C2 C3 H3 119.8
C4 C3 H3 119.8
C3 C4 C5 119.4(4)
C3 C4 H4 120.3
C5 C4 H4 120.3
C4 C5 C6 120.4(4)
C4 C5 H5 119.8
C6 C5 H5 119.8
C5 C6 C1 120.6(4)
C5 C6 H6 119.7
C1 C6 H6 119.7
N2 C7 C1 113.2(3)
N2 C7 H7A 108.9
C1 C7 H7A 108.9
N2 C7 H7B 108.9
C1 C7 H7B 108.9
H7A C7 H7B 107.8
O1 C8 N2 123.7(4)
O1 C8 C9 119.4(4)
N2 C8 C9 116.9(3)
C10 C9 C13 117.2(4)
C10 C9 C8 125.5(3)
C13 C9 C8 117.3(4)
C11 C10 C9 120.0(4)
C11 C10 H10 120.0
C9 C10 H10 120.0
N1 C11 C10 121.1(4)
N1 C11 H11 119.4
C10 C11 H11 119.4
C13 C12 N1 121.2(4)
C13 C12 H12 119.4
N1 C12 H12 119.4
C12 C13 C9 120.9(4)
C12 C13 H13 119.5
C9 C13 H13 119.5
N1 C14 H14A 109.5
N1 C14 H14B 109.5
H14A C14 H14B 109.5
N1 C14 H14C 109.5
H14A C14 H14C 109.5
H14B C14 H14C 109.5
C11 N1 C12 119.4(4)
C11 N1 C14 120.4(3)
C12 N1 C14 120.2(4)
C8 N2 C7 122.5(4)
C8 N2 H2 118(4)
C7 N2 H2 119(4)

loop_
_geom_bond_atom_site_label_1
_geom_bond_atom_site_label_2
_geom_bond_distance
C1 C6 1.381(6)
C1 C2 1.387(5)
C1 C7 1.500(5)
C2 C3 1.358(6)
C2 H1 0.9300
C3 C4 1.367(7)
C3 H3 0.9300
C4 C5 1.371(7)
C4 H4 0.9300
C5 C6 1.376(7)
C5 H5 0.9300
C6 H6 0.9300
C7 N2 1.469(5)
C7 H7A 0.9700
C7 H7B 0.9700
C8 O1 1.229(4)
C8 N2 1.334(5)
C8 C9 1.504(5)
C9 C10 1.383(5)
C9 C13 1.389(6)
C10 C11 1.371(5)
C10 H10 0.9300
C11 N1 1.341(5)
C11 H11 0.9300
C12 C13 1.342(6)
C12 N1 1.349(5)
C12 H12 0.9300
C13 H13 0.9300
C14 N1 1.472(5)
C14 H14A 0.9600
C14 H14B 0.9600
C14 H14C 0.9600
N2 H2 0.98(6)

loop_
_geom_hbond_atom_site_label_D
_geom_hbond_atom_site_label_H
_geom_hbond_atom_site_label_A
_geom_hbond_site_symmetry_A
_geom_hbond_distance_DH
_geom_hbond_distance_HA
_geom_hbond_distance_DA
_geom_hbond_angle_DHA
N2 H2 I1 . 0.98(6) 2.68(6) 3.563(3) 150(5)
C14 H14A I1 4_556 0.96 3.08 4.018(5) 167.5
C14 H14C I1 1_655 0.96 3.06 3.919(5) 150.3

loop_
_geom_torsion_atom_site_label_1
_geom_torsion_atom_site_label_2
_geom_torsion_atom_site_label_3
_geom_torsion_atom_site_label_4
_geom_torsion
C6 C1 C2 C3 -0.6(6)
C7 C1 C2 C3 -179.3(4)
C1 C2 C3 C4 0.3(6)
C2 C3 C4 C5 0.6(7)
C3 C4 C5 C6 -1.2(8)
C4 C5 C6 C1 0.9(8)
C2 C1 C6 C5 0.0(6)
C7 C1 C6 C5 178.7(4)
C6 C1 C7 N2 103.1(4)
C2 C1 C7 N2 -78.2(5)
O1 C8 C9 C10 -179.0(4)
N2 C8 C9 C10 0.6(5)
O1 C8 C9 C13 0.5(5)
N2 C8 C9 C13 -179.8(4)
C13 C9 C10 C11 2.1(6)
C8 C9 C10 C11 -178.4(3)
C9 C10 C11 N1 -0.4(6)
N1 C12 C13 C9 0.5(8)
C10 C9 C13 C12 -2.2(7)
C8 C9 C13 C12 178.2(4)
C10 C11 N1 C12 -1.4(6)
C10 C11 N1 C14 178.7(4)
C13 C12 N1 C11 1.3(7)
C13 C12 N1 C14 -178.7(5)
O1 C8 N2 C7 -5.2(6)
C9 C8 N2 C7 175.1(3)
C1 C7 N2 C8 97.8(4)
